data_4066875
loop_
_publ_author_name
'Bola\~no, Tamara'
'Buil, Mar\'ia L.'
'Esteruelas, Miguel A.'
'Izquierdo, Susana'
'Lalrempuia, Ralte'
'Oliv\'an, Montserrat'
'O\~nate, Enrique'

_publ_section_title
;
 C&#x2212;C Bond Activation of the NHC Ligand of an Osmium&#x2212;Amido
 Complex
;
_journal_issue 20
_journal_name_full Organometallics
_journal_page_first 4517
_journal_paper_doi 10.1021/om100684a
_journal_volume 29
_journal_year 2010
_chemical_formula_moiety 'C43 H5 7Cl N3 Os x B F4'
_chemical_formula_sum 'C43 H57 B Cl F4 N3 Os'
_chemical_formula_weight 928.38
_chemical_name_systematic
; 
 ? 
;
_space_group_IT_number 4
_symmetry_cell_setting monoclinic
_symmetry_space_group_name_Hall 'P 2yb'
_symmetry_space_group_name_H-M 'P 1 21 1'
_atom_sites_solution_hydrogens geom
_atom_sites_solution_primary direct
_atom_sites_solution_secondary difmap
_audit_creation_method SHELXL-97
_cell_angle_alpha 90.00
_cell_angle_beta 110.698(3)
_cell_angle_gamma 90.00
_cell_formula_units_Z 2
_cell_length_a 10.2084(15)
_cell_length_b 19.096(3)
_cell_length_c 11.1508(17)
_cell_measurement_reflns_used 2845
_cell_measurement_temperature 100(2)
_cell_measurement_theta_max 19
_cell_measurement_theta_min 2.2
_cell_volume 2033.4(5)
_computing_cell_refinement 'SAINT+ v. 6.1 (Bruker AXS, 2000)'
_computing_data_collection 'SMART v. 5.625 (Bruker AXS, 2000)'
_computing_data_reduction 'SAINT+ v. 6.1 (Bruker AXS, 2000)'
_computing_molecular_graphics 'XP, SHELXTL v. 6.1 (Bruker, 2000)'
_computing_publication_material 'XCIF, SHELXTL v. 6.1 (Bruker, 2000)'
_computing_structure_refinement 'SHELXL-97 (Sheldrick, 1997)'
_computing_structure_solution 'SHELXS-97 (Sheldrick, 1990)'
_diffrn_ambient_temperature 100(2)
_diffrn_detector_area_resol_mean 8.26
_diffrn_measured_fraction_theta_full 0.997
_diffrn_measured_fraction_theta_max 0.947
_diffrn_measurement_device_type 'Bruker SMART APEX CCD system'
_diffrn_measurement_method '\w rotations with narrow frames'
_diffrn_radiation_monochromator graphite
_diffrn_radiation_source 'normal-focus sealed tube'
_diffrn_radiation_type MoK\a
_diffrn_radiation_wavelength 0.71073
_diffrn_reflns_av_R_equivalents 0.0689
_diffrn_reflns_av_sigmaI/netI 0.0935
_diffrn_reflns_limit_h_max 13
_diffrn_reflns_limit_h_min -13
_diffrn_reflns_limit_k_max 25
_diffrn_reflns_limit_k_min -25
_diffrn_reflns_limit_l_max 15
_diffrn_reflns_limit_l_min -15
_diffrn_reflns_number 25433
_diffrn_reflns_theta_full 27.50
_diffrn_reflns_theta_max 28.72
_diffrn_reflns_theta_min 1.95
_diffrn_standards_decay_% 'no decay'
_exptl_absorpt_coefficient_mu 3.254
_exptl_absorpt_correction_T_max 0.909
_exptl_absorpt_correction_T_min 0.691
_exptl_absorpt_correction_type multi-scan
_exptl_absorpt_process_details
;
Absorption correction performed with SADABS program. This is based on the
method of Blessing: Blessing, R. H., Acta Crystallogr., Sect. A 1995, 51, 33.

SADABS: Area-Detector Absorption Correction. Bruker-AXS 
within SAINT+ package, v. 6.1 (2000).
;
_exptl_crystal_colour yellow
_exptl_crystal_density_diffrn 1.516
_exptl_crystal_density_method 'not measured'
_exptl_crystal_description 'irregular block'
_exptl_crystal_F_000 940
_exptl_crystal_size_max 0.20
_exptl_crystal_size_mid 0.06
_exptl_crystal_size_min 0.03
_refine_diff_density_max 2.045
_refine_diff_density_min -2.279
_refine_diff_density_rms 0.144
_refine_ls_abs_structure_details 'Flack H D (1983), Acta Cryst. A39, 876-881'
_refine_ls_abs_structure_Flack 0.004(9)
_refine_ls_extinction_method none
_refine_ls_goodness_of_fit_ref 0.995
_refine_ls_hydrogen_treatment mixed
_refine_ls_matrix_type full
_refine_ls_number_parameters 496
_refine_ls_number_reflns 9639
_refine_ls_number_restraints 13
_refine_ls_restrained_S_all 0.994
_refine_ls_R_factor_all 0.0631
_refine_ls_R_factor_gt 0.0494
_refine_ls_shift/su_max 0.002
_refine_ls_shift/su_mean 0.000
_refine_ls_structure_factor_coef Fsqd
_refine_ls_weighting_details 'calc w=1/[\s^2^(Fo^2^)+(0.0463P)^2^+0.0000P] where P=(Fo^2^+2Fc^2^)/3'
_refine_ls_weighting_scheme calc
_refine_ls_wR_factor_gt 0.0978
_refine_ls_wR_factor_ref 0.1027
_reflns_number_gt 8162
_reflns_number_total 9639
_reflns_threshold_expression >2sigma(I)
_cod_data_source_file om100684a_si_001.cif
_cod_data_source_block mae378as
_cod_original_sg_symbol_H-M P21
_cod_database_code 4066875

loop_
_symmetry_equiv_pos_as_xyz
'x, y, z'
'-x, y+1/2, -z'

loop_
_atom_site_label
_atom_site_type_symbol
_atom_site_fract_x
_atom_site_fract_y
_atom_site_fract_z
_atom_site_U_iso_or_equiv
_atom_site_adp_type
_atom_site_occupancy
_atom_site_symmetry_multiplicity
_atom_site_calc_flag
_atom_site_refinement_flags
Os Os 0.12843(2) 0.032312(19) 0.26644(2) 0.01481(7) Uani 1 1 d .
Cl Cl -0.0339(2) -0.01463(9) 0.36025(18) 0.0206(4) Uani 1 1 d .
F1 F 0.5622(9) 0.7425(3) 0.9486(7) 0.076(2) Uani 1 1 d .
F2 F 0.7217(8) 0.7714(4) 0.8673(8) 0.079(2) Uani 1 1 d .
F3 F 0.5013(7) 0.7647(3) 0.7358(6) 0.068(2) Uani 1 1 d .
F4 F 0.5674(6) 0.8527(3) 0.8790(5) 0.0476(15) Uani 1 1 d .
N1 N 0.1486(7) 0.1104(3) 0.4169(6) 0.0200(14) Uani 1 1 d .
H1A H 0.105(9) 0.092(4) 0.460(8) 0.024 Uiso 1 1 d .
H1B H 0.236(9) 0.121(4) 0.452(8) 0.024 Uiso 1 1 d .
N2 N 0.3368(6) -0.0301(3) 0.5321(6) 0.0159(13) Uani 1 1 d .
N3 N 0.2832(6) -0.1087(3) 0.3826(6) 0.0166(13) Uani 1 1 d .
B1 B 0.5877(13) 0.7828(6) 0.8559(10) 0.037(3) Uani 1 1 d .
C1 C 0.2670(8) -0.0366(4) 0.3999(7) 0.0162(15) Uani 1 1 d .
C2 C 0.3889(8) -0.0933(4) 0.5888(7) 0.0201(16) Uani 1 1 d .
H2 H 0.4395 -0.1009 0.6774 0.024 Uiso 1 1 calc R
C3 C 0.3563(8) -0.1413(4) 0.4985(7) 0.0201(16) Uani 1 1 d .
H3 H 0.3788 -0.1897 0.5103 0.024 Uiso 1 1 calc R
C4 C 0.3671(6) 0.0351(7) 0.6084(6) 0.0201(13) Uani 1 1 d .
C5 C 0.2996(8) 0.0439(4) 0.6966(7) 0.019(2) Uani 1 1 d .
C6 C 0.1961(8) -0.0081(4) 0.7174(7) 0.0219(17) Uani 1 1 d .
H6 H 0.1743 -0.0442 0.6482 0.026 Uiso 1 1 calc R
C7 C 0.0585(8) 0.0268(9) 0.7102(7) 0.036(2) Uani 1 1 d .
H7A H -0.0076 -0.0090 0.7161 0.055 Uiso 1 1 calc R
H7B H 0.0186 0.0519 0.6286 0.055 Uiso 1 1 calc R
H7C H 0.0764 0.0600 0.7813 0.055 Uiso 1 1 calc R
C8 C 0.2662(10) -0.0448(4) 0.8461(8) 0.030(2) Uani 1 1 d .
H8A H 0.3497 -0.0698 0.8452 0.045 Uiso 1 1 calc R
H8B H 0.2004 -0.0782 0.8606 0.045 Uiso 1 1 calc R
H8C H 0.2933 -0.0099 0.9151 0.045 Uiso 1 1 calc R
C9 C 0.3350(9) 0.1032(4) 0.7716(8) 0.0271(18) Uani 1 1 d .
H9 H 0.2894 0.1120 0.8310 0.033 Uiso 1 1 calc R
C10 C 0.4343(10) 0.1503(4) 0.7638(8) 0.034(2) Uani 1 1 d .
H10 H 0.4580 0.1902 0.8182 0.041 Uiso 1 1 calc R
C11 C 0.4980(9) 0.1384(4) 0.6761(8) 0.033(2) Uani 1 1 d .
H11 H 0.5624 0.1722 0.6677 0.040 Uiso 1 1 calc R
C12 C 0.4726(8) 0.0789(4) 0.5987(8) 0.0252(18) Uani 1 1 d .
C13 C 0.5472(9) 0.0659(5) 0.5049(8) 0.034(2) Uani 1 1 d .
H13 H 0.4758 0.0482 0.4236 0.041 Uiso 1 1 calc R
C14 C 0.6113(12) 0.1323(6) 0.4720(10) 0.053(3) Uani 1 1 d .
H14A H 0.5393 0.1687 0.4427 0.080 Uiso 1 1 calc R
H14B H 0.6484 0.1219 0.4040 0.080 Uiso 1 1 calc R
H14C H 0.6875 0.1488 0.5484 0.080 Uiso 1 1 calc R
C15 C 0.6591(10) 0.0101(5) 0.5527(9) 0.041(3) Uani 1 1 d .
H15A H 0.7306 0.0258 0.6329 0.061 Uiso 1 1 calc R
H15B H 0.7024 0.0020 0.4883 0.061 Uiso 1 1 calc R
H15C H 0.6167 -0.0334 0.5679 0.061 Uiso 1 1 calc R
C16 C 0.2573(8) -0.1472(4) 0.2641(7) 0.0200(16) Uani 1 1 d .
C17 C 0.1328(8) -0.1854(4) 0.2112(7) 0.0195(16) Uani 1 1 d .
C18 C 0.0241(8) -0.1910(4) 0.2734(8) 0.0235(17) Uani 1 1 d .
H18 H 0.0386 -0.1511 0.3349 0.028 Uiso 1 1 calc R
C19 C -0.1259(9) -0.1871(5) 0.1781(9) 0.037(2) Uani 1 1 d .
H19A H -0.1387 -0.1436 0.1287 0.055 Uiso 1 1 calc R
H19B H -0.1912 -0.1880 0.2248 0.055 Uiso 1 1 calc R
H19C H -0.1443 -0.2272 0.1197 0.055 Uiso 1 1 calc R
C20 C 0.0442(12) -0.2590(6) 0.3492(11) 0.044(3) Uani 1 1 d .
H20A H 0.0275 -0.2988 0.2903 0.066 Uiso 1 1 calc R
H20B H -0.0221 -0.2606 0.3948 0.066 Uiso 1 1 calc R
H20C H 0.1401 -0.2612 0.4112 0.066 Uiso 1 1 calc R
C21 C 0.1173(9) -0.2240(4) 0.0993(8) 0.0283(19) Uani 1 1 d .
H21 H 0.0334 -0.2497 0.0595 0.034 Uiso 1 1 calc R
C22 C 0.2193(9) -0.2258(4) 0.0460(8) 0.0274(18) Uani 1 1 d .
H22 H 0.2047 -0.2522 -0.0299 0.033 Uiso 1 1 calc R
C23 C 0.3451(10) -0.1891(4) 0.1022(8) 0.0224(18) Uani 1 1 d .
H23 H 0.4154 -0.1904 0.0648 0.027 Uiso 1 1 calc R
C24 C 0.3658(8) -0.1505(4) 0.2146(7) 0.0211(17) Uani 1 1 d .
C25 C 0.5065(8) -0.1119(4) 0.2782(7) 0.0231(17) Uani 1 1 d .
H25 H 0.4897 -0.0713 0.3277 0.028 Uiso 1 1 calc R
C26 C 0.5668(9) -0.0838(4) 0.1816(8) 0.0289(19) Uani 1 1 d .
H26A H 0.6457 -0.0526 0.2249 0.043 Uiso 1 1 calc R
H26B H 0.4944 -0.0576 0.1148 0.043 Uiso 1 1 calc R
H26C H 0.5993 -0.1229 0.1424 0.043 Uiso 1 1 calc R
C27 C 0.6119(10) -0.1607(5) 0.3724(9) 0.035(2) Uani 1 1 d .
H27A H 0.6264 -0.2021 0.3266 0.053 Uiso 1 1 calc R
H27B H 0.5759 -0.1753 0.4392 0.053 Uiso 1 1 calc R
H27C H 0.7012 -0.1362 0.4119 0.053 Uiso 1 1 calc R
C28 C 0.0678(10) 0.1738(4) 0.3783(7) 0.029(2) Uani 1 1 d .
C29 C -0.0773(9) 0.1708(5) 0.3546(8) 0.034(2) Uani 1 1 d .
H29 H -0.1208 0.1278 0.3621 0.041 Uiso 1 1 calc R
C30 C -0.1549(11) 0.2316(5) 0.3201(9) 0.046(3) Uani 1 1 d .
H30 H -0.2524 0.2303 0.3055 0.056 Uiso 1 1 calc R
C31 C -0.0964(14) 0.2920(6) 0.3069(10) 0.055(3) Uani 1 1 d .
H31 H -0.1532 0.3326 0.2801 0.066 Uiso 1 1 calc R
C32 C 0.0440(16) 0.2965(6) 0.3312(11) 0.057(4) Uani 1 1 d .
H32 H 0.0852 0.3402 0.3246 0.068 Uiso 1 1 calc R
C33 C 0.1282(12) 0.2353(4) 0.3665(9) 0.042(3) Uani 1 1 d .
H33 H 0.2257 0.2375 0.3817 0.050 Uiso 1 1 calc R
C34 C -0.0470(6) 0.0330(8) 0.0743(5) 0.0180(10) Uani 1 1 d U
C35 C -0.1997(8) 0.0128(4) 0.0352(8) 0.027(2) Uani 1 1 d .
H35 H -0.2054 -0.0314 0.0812 0.032 Uiso 1 1 calc R
C36 C -0.2515(10) -0.0035(5) -0.1108(8) 0.040(2) Uani 1 1 d .
H36A H -0.3484 -0.0204 -0.1390 0.060 Uiso 1 1 calc R
H36B H -0.1917 -0.0395 -0.1274 0.060 Uiso 1 1 calc R
H36C H -0.2472 0.0392 -0.1580 0.060 Uiso 1 1 calc R
C37 C -0.2920(9) 0.0663(4) 0.0645(9) 0.033(2) Uani 1 1 d .
H37A H -0.2609 0.0738 0.1573 0.050 Uiso 1 1 calc R
H37B H -0.3890 0.0496 0.0332 0.050 Uiso 1 1 calc R
H37C H -0.2864 0.1106 0.0220 0.050 Uiso 1 1 calc R
C38 C -0.0001(9) 0.1011(4) 0.1063(7) 0.0192(14) Uani 1 1 d U
H38 H -0.0655 0.1369 0.1041 0.023 Uiso 1 1 calc R
C39 C 0.1445(8) 0.1181(4) 0.1423(7) 0.0189(13) Uani 1 1 d U
H39 H 0.1736 0.1649 0.1666 0.023 Uiso 1 1 calc R
C40 C 0.2464(8) 0.0678(5) 0.1431(8) 0.0195(17) Uani 1 1 d U
C41 C 0.3935(8) 0.0885(4) 0.1651(8) 0.0256(18) Uani 1 1 d .
H41A H 0.3999 0.1069 0.0854 0.038 Uiso 1 1 calc R
H41B H 0.4547 0.0476 0.1929 0.038 Uiso 1 1 calc R
H41C H 0.4229 0.1247 0.2317 0.038 Uiso 1 1 calc R
C42 C 0.1961(8) -0.0031(4) 0.1119(8) 0.0165(15) Uani 1 1 d U
H42 H 0.2613 -0.0388 0.1130 0.020 Uiso 1 1 calc R
C43 C 0.0539(8) -0.0213(4) 0.0799(7) 0.0178(14) Uani 1 1 d U
H43 H 0.0247 -0.0686 0.0621 0.021 Uiso 1 1 calc R

loop_
_atom_site_aniso_label
_atom_site_aniso_U_11
_atom_site_aniso_U_22
_atom_site_aniso_U_33
_atom_site_aniso_U_23
_atom_site_aniso_U_13
_atom_site_aniso_U_12
Os 0.01834(12) 0.01407(10) 0.01219(11) 0.0009(2) 0.00559(8) 0.0014(2)
Cl 0.0235(10) 0.0208(8) 0.0188(9) 0.0029(7) 0.0090(8) 0.0012(7)
F1 0.143(7) 0.046(4) 0.058(4) 0.004(3) 0.061(5) 0.001(4)
F2 0.062(5) 0.093(6) 0.076(6) -0.022(5) 0.016(4) 0.032(4)
F3 0.093(5) 0.043(3) 0.035(4) -0.004(3) -0.019(3) -0.008(3)
F4 0.063(4) 0.033(3) 0.041(3) -0.003(2) 0.012(3) 0.020(3)
N1 0.020(4) 0.021(3) 0.017(4) -0.005(3) 0.005(3) 0.000(3)
N2 0.018(3) 0.017(3) 0.013(3) -0.003(2) 0.006(3) -0.002(2)
N3 0.013(3) 0.022(3) 0.015(3) 0.004(2) 0.005(3) -0.002(2)
B1 0.050(7) 0.032(6) 0.025(6) 0.001(5) 0.008(5) 0.011(5)
C1 0.017(4) 0.015(3) 0.018(4) -0.002(3) 0.008(3) -0.001(3)
C2 0.028(4) 0.016(4) 0.017(4) 0.003(3) 0.008(3) 0.002(3)
C3 0.019(4) 0.022(4) 0.018(4) 0.005(3) 0.004(3) 0.003(3)
C4 0.026(3) 0.012(3) 0.017(3) -0.009(5) 0.000(2) -0.002(6)
C5 0.026(4) 0.016(6) 0.016(3) 0.002(3) 0.008(3) 0.002(3)
C6 0.034(5) 0.020(4) 0.014(4) -0.007(3) 0.010(3) 0.000(3)
C7 0.036(4) 0.046(6) 0.029(4) 0.009(7) 0.012(3) 0.018(7)
C8 0.045(5) 0.026(4) 0.025(5) 0.002(4) 0.020(4) 0.007(4)
C9 0.039(5) 0.022(4) 0.018(4) -0.003(3) 0.008(4) 0.002(3)
C10 0.046(6) 0.021(4) 0.024(5) 0.001(4) -0.001(4) -0.005(4)
C11 0.034(5) 0.026(4) 0.028(5) 0.009(4) -0.004(4) -0.009(4)
C12 0.027(4) 0.019(4) 0.021(4) 0.004(3) -0.003(3) -0.002(3)
C13 0.024(5) 0.052(5) 0.023(5) 0.004(4) 0.003(4) -0.016(4)
C14 0.068(8) 0.056(6) 0.033(6) 0.003(5) 0.014(5) -0.037(6)
C15 0.031(5) 0.058(7) 0.035(5) 0.002(4) 0.014(4) 0.004(4)
C16 0.033(5) 0.011(3) 0.016(4) 0.007(3) 0.008(3) 0.011(3)
C17 0.026(4) 0.019(4) 0.013(4) 0.002(3) 0.007(3) 0.004(3)
C18 0.021(4) 0.027(4) 0.025(5) -0.011(4) 0.010(4) -0.002(3)
C19 0.028(5) 0.038(5) 0.039(6) 0.015(4) 0.006(4) -0.003(4)
C20 0.043(6) 0.057(8) 0.044(6) 0.026(6) 0.030(5) 0.007(6)
C21 0.033(5) 0.024(4) 0.025(5) 0.000(3) 0.006(4) -0.003(3)
C22 0.038(5) 0.024(4) 0.019(4) -0.001(3) 0.010(4) 0.006(4)
C23 0.034(5) 0.022(4) 0.017(4) -0.001(3) 0.016(4) 0.006(4)
C24 0.031(4) 0.021(4) 0.013(4) 0.003(3) 0.011(4) 0.004(3)
C25 0.020(4) 0.029(4) 0.020(4) 0.004(3) 0.008(3) 0.005(3)
C26 0.031(5) 0.027(4) 0.030(5) 0.009(4) 0.013(4) 0.005(3)
C27 0.041(6) 0.034(5) 0.039(6) 0.008(4) 0.024(5) 0.010(4)
C28 0.048(6) 0.029(4) 0.009(4) 0.001(3) 0.008(4) 0.010(4)
C29 0.035(5) 0.044(5) 0.025(5) -0.002(4) 0.013(4) 0.018(4)
C30 0.047(6) 0.054(7) 0.033(6) -0.001(5) 0.008(5) 0.031(5)
C31 0.082(9) 0.039(6) 0.038(6) 0.008(5) 0.015(6) 0.024(6)
C32 0.105(11) 0.018(6) 0.037(7) -0.001(5) 0.014(7) 0.001(6)
C33 0.073(7) 0.023(4) 0.029(5) 0.002(4) 0.017(5) 0.000(4)
C34 0.016(2) 0.024(2) 0.011(3) 0.010(5) 0.001(2) 0.001(2)
C35 0.029(4) 0.025(5) 0.023(4) 0.005(3) 0.005(4) -0.004(3)
C36 0.033(5) 0.050(6) 0.027(5) 0.004(4) -0.003(4) -0.005(4)
C37 0.027(5) 0.036(5) 0.035(5) 0.008(4) 0.008(4) 0.002(4)
C38 0.027(3) 0.021(2) 0.012(4) 0.001(3) 0.009(3) 0.007(3)
C39 0.031(3) 0.017(3) 0.007(3) -0.001(3) 0.004(3) -0.003(2)
C40 0.020(3) 0.026(3) 0.011(5) 0.001(3) 0.004(4) -0.004(2)
C41 0.024(4) 0.030(4) 0.024(4) 0.007(3) 0.011(4) 0.001(3)
C42 0.019(3) 0.021(2) 0.005(4) 0.002(3) 0.000(3) 0.008(2)
C43 0.028(3) 0.017(3) 0.011(4) -0.006(3) 0.010(3) -0.005(2)

loop_
_atom_type_symbol
_atom_type_description
_atom_type_scat_dispersion_real
_atom_type_scat_dispersion_imag
_atom_type_scat_source
C C 0.0033 0.0016 'International Tables Vol C Tables 4.2.6.8 and 6.1.1.4'
H H 0.0000 0.0000 'International Tables Vol C Tables 4.2.6.8 and 6.1.1.4'
N N 0.0061 0.0033 'International Tables Vol C Tables 4.2.6.8 and 6.1.1.4'
B B 0.0013 0.0007 'International Tables Vol C Tables 4.2.6.8 and 6.1.1.4'
F F 0.0171 0.0103 'International Tables Vol C Tables 4.2.6.8 and 6.1.1.4'
Cl Cl 0.1484 0.1585 'International Tables Vol C Tables 4.2.6.8 and 6.1.1.4'
Os Os -1.2165 7.6030 'International Tables Vol C Tables 4.2.6.8 and 6.1.1.4'

loop_
_geom_angle_atom_site_label_1
_geom_angle_atom_site_label_2
_geom_angle_atom_site_label_3
_geom_angle
C1 Os C42 92.5(3)
C1 Os C39 137.0(3)
C42 Os C39 67.4(3)
C1 Os N1 91.5(3)
C42 Os N1 147.5(3)
C39 Os N1 88.1(3)
C1 Os C43 107.3(3)
C42 Os C43 37.6(3)
C39 Os C43 80.1(3)
N1 Os C43 160.9(3)
C1 Os C40 104.5(3)
C42 Os C40 38.3(2)
C39 Os C40 37.3(3)
N1 Os C40 109.9(3)
C43 Os C40 68.9(3)
C1 Os C38 171.4(3)
C42 Os C38 79.1(3)
C39 Os C38 37.6(3)
N1 Os C38 94.7(3)
C43 Os C38 66.9(3)
C40 Os C38 67.7(3)
C1 Os C34 141.4(4)
C42 Os C34 67.5(3)
C39 Os C34 66.9(4)
N1 Os C34 123.4(4)
C43 Os C34 37.9(4)
C40 Os C34 80.4(3)
C38 Os C34 36.1(4)
C1 Os Cl 81.7(2)
C42 Os Cl 133.1(2)
C39 Os Cl 140.0(2)
N1 Os Cl 79.3(2)
C43 Os Cl 100.1(2)
C40 Os Cl 168.5(2)
C38 Os Cl 105.4(2)
C34 Os Cl 88.71(18)
C28 N1 Os 116.9(5)
C28 N1 H1A 99(6)
Os N1 H1A 104(6)
C28 N1 H1B 109(6)
Os N1 H1B 108(6)
H1A N1 H1B 121(8)
C2 N2 C1 112.1(6)
C2 N2 C4 120.4(6)
C1 N2 C4 127.3(6)
C3 N3 C1 111.1(6)
C3 N3 C16 118.9(6)
C1 N3 C16 128.9(6)
F2 B1 F3 109.6(9)
F2 B1 F1 107.0(10)
F3 B1 F1 111.4(9)
F2 B1 F4 110.6(9)
F3 B1 F4 109.8(8)
F1 B1 F4 108.4(8)
N2 C1 N3 101.0(6)
N2 C1 Os 130.7(5)
N3 C1 Os 126.5(5)
C3 C2 N2 107.9(7)
C3 C2 H2 126.1
N2 C2 H2 126.1
C2 C3 N3 107.9(6)
C2 C3 H3 126.0
N3 C3 H3 126.0
C5 C4 C12 124.6(9)
C5 C4 N2 116.8(9)
C12 C4 N2 118.1(6)
C9 C5 C4 116.0(8)
C9 C5 C6 119.3(7)
C4 C5 C6 124.7(8)
C5 C6 C8 108.8(6)
C5 C6 C7 112.4(8)
C8 C6 C7 111.4(7)
C5 C6 H6 108.1
C8 C6 H6 108.1
C7 C6 H6 108.1
C6 C7 H7A 109.5
C6 C7 H7B 109.5
H7A C7 H7B 109.5
C6 C7 H7C 109.5
H7A C7 H7C 109.5
H7B C7 H7C 109.5
C6 C8 H8A 109.5
C6 C8 H8B 109.5
H8A C8 H8B 109.5
C6 C8 H8C 109.5
H8A C8 H8C 109.5
H8B C8 H8C 109.5
C5 C9 C10 122.6(8)
C5 C9 H9 118.7
C10 C9 H9 118.7
C11 C10 C9 118.7(8)
C11 C10 H10 120.6
C9 C10 H10 120.6
C10 C11 C12 123.1(8)
C10 C11 H11 118.5
C12 C11 H11 118.5
C11 C12 C4 114.8(8)
C11 C12 C13 122.2(8)
C4 C12 C13 122.9(7)
C15 C13 C12 111.9(7)
C15 C13 C14 109.5(8)
C12 C13 C14 113.0(8)
C15 C13 H13 107.4
C12 C13 H13 107.4
C14 C13 H13 107.4
C13 C14 H14A 109.5
C13 C14 H14B 109.5
H14A C14 H14B 109.5
C13 C14 H14C 109.5
H14A C14 H14C 109.5
H14B C14 H14C 109.5
C13 C15 H15A 109.5
C13 C15 H15B 109.5
H15A C15 H15B 109.5
C13 C15 H15C 109.5
H15A C15 H15C 109.5
H15B C15 H15C 109.5
C17 C16 C24 122.4(7)
C17 C16 N3 119.6(7)
C24 C16 N3 117.7(7)
C16 C17 C21 116.5(7)
C16 C17 C18 123.3(7)
C21 C17 C18 120.0(7)
C17 C18 C20 109.8(7)
C17 C18 C19 113.5(7)
C20 C18 C19 109.4(8)
C17 C18 H18 108.0
C20 C18 H18 108.0
C19 C18 H18 108.0
C18 C19 H19A 109.5
C18 C19 H19B 109.5
H19A C19 H19B 109.5
C18 C19 H19C 109.5
H19A C19 H19C 109.5
H19B C19 H19C 109.5
C18 C20 H20A 109.5
C18 C20 H20B 109.5
H20A C20 H20B 109.5
C18 C20 H20C 109.5
H20A C20 H20C 109.5
H20B C20 H20C 109.5
C22 C21 C17 122.2(8)
C22 C21 H21 118.9
C17 C21 H21 118.9
C21 C22 C23 120.7(8)
C21 C22 H22 119.7
C23 C22 H22 119.7
C22 C23 C24 119.2(8)
C22 C23 H23 120.4
C24 C23 H23 120.4
C16 C24 C23 118.9(8)
C16 C24 C25 122.2(7)
C23 C24 C25 118.9(7)
C26 C25 C27 109.9(7)
C26 C25 C24 112.8(6)
C27 C25 C24 109.8(7)
C26 C25 H25 108.1
C27 C25 H25 108.1
C24 C25 H25 108.1
C25 C26 H26A 109.5
C25 C26 H26B 109.5
H26A C26 H26B 109.5
C25 C26 H26C 109.5
H26A C26 H26C 109.5
H26B C26 H26C 109.5
C25 C27 H27A 109.5
C25 C27 H27B 109.5
H27A C27 H27B 109.5
C25 C27 H27C 109.5
H27A C27 H27C 109.5
H27B C27 H27C 109.5
C33 C28 C29 120.1(8)
C33 C28 N1 121.7(9)
C29 C28 N1 118.2(8)
C30 C29 C28 118.6(10)
C30 C29 H29 120.7
C28 C29 H29 120.7
C31 C30 C29 121.6(11)
C31 C30 H30 119.2
C29 C30 H30 119.2
C30 C31 C32 120.9(10)
C30 C31 H31 119.5
C32 C31 H31 119.5
C31 C32 C33 119.6(11)
C31 C32 H32 120.2
C33 C32 H32 120.2
C28 C33 C32 119.2(11)
C28 C33 H33 120.4
C32 C33 H33 120.4
C38 C34 C43 119.0(7)
C38 C34 C35 122.7(9)
C43 C34 C35 118.4(10)
C38 C34 Os 71.1(4)
C43 C34 Os 69.0(4)
C35 C34 Os 131.6(5)
C37 C35 C34 115.2(7)
C37 C35 C36 110.8(7)
C34 C35 C36 106.7(7)
C37 C35 H35 108.0
C34 C35 H35 108.0
C36 C35 H35 108.0
C35 C36 H36A 109.5
C35 C36 H36B 109.5
H36A C36 H36B 109.5
C35 C36 H36C 109.5
H36A C36 H36C 109.5
H36B C36 H36C 109.5
C35 C37 H37A 109.5
C35 C37 H37B 109.5
H37A C37 H37B 109.5
C35 C37 H37C 109.5
H37A C37 H37C 109.5
H37B C37 H37C 109.5
C34 C38 C39 121.0(7)
C34 C38 Os 72.9(4)
C39 C38 Os 69.6(4)
C34 C38 H38 119.5
C39 C38 H38 119.5
Os C38 H38 130.8
C40 C39 C38 122.3(7)
C40 C39 Os 72.9(5)
C38 C39 Os 72.9(4)
C40 C39 H39 118.9
C38 C39 H39 118.9
Os C39 H39 127.5
C39 C40 C42 115.9(7)
C39 C40 C41 121.2(7)
C42 C40 C41 122.8(8)
C39 C40 Os 69.7(5)
C42 C40 Os 68.9(6)
C41 C40 Os 135.5(6)
C40 C41 H41A 109.5
C40 C41 H41B 109.5
H41A C41 H41B 109.5
C40 C41 H41C 109.5
H41A C41 H41C 109.5
H41B C41 H41C 109.5
C43 C42 C40 122.6(7)
C43 C42 Os 72.0(5)
C40 C42 Os 72.8(6)
C43 C42 H42 118.7
C40 C42 H42 118.7
Os C42 H42 129.0
C42 C43 C34 119.2(7)
C42 C43 Os 70.4(5)
C34 C43 Os 73.1(4)
C42 C43 H43 120.4
C34 C43 H43 120.4
Os C43 H43 128.2

loop_
_geom_bond_atom_site_label_1
_geom_bond_atom_site_label_2
_geom_bond_distance
Os C1 2.112(7)
Os C42 2.178(9)
Os C39 2.188(7)
Os N1 2.199(6)
Os C43 2.199(7)
Os C40 2.230(9)
Os C38 2.231(7)
Os C34 2.255(5)
Os Cl 2.4225(19)
F1 B1 1.385(13)
F2 B1 1.346(13)
F3 B1 1.363(12)
F4 B1 1.388(12)
N1 C28 1.443(10)
N1 H1A 0.84(9)
N1 H1B 0.86(9)
N2 C2 1.379(9)
N2 C1 1.399(10)
N2 C4 1.478(13)
N3 C3 1.391(9)
N3 C1 1.407(9)
N3 C16 1.452(9)
C2 C3 1.313(10)
C2 H2 0.9500
C3 H3 0.9500
C4 C5 1.396(9)
C4 C12 1.398(12)
C5 C9 1.378(11)
C5 C6 1.525(11)
C6 C8 1.530(11)
C6 C7 1.531(11)
C6 H6 1.0000
C7 H7A 0.9800
C7 H7B 0.9800
C7 H7C 0.9800
C8 H8A 0.9800
C8 H8B 0.9800
C8 H8C 0.9800
C9 C10 1.380(12)
C9 H9 0.9500
C10 C11 1.372(13)
C10 H10 0.9500
C11 C12 1.394(12)
C11 H11 0.9500
C12 C13 1.516(12)
C13 C15 1.514(12)
C13 C14 1.530(12)
C13 H13 1.0000
C14 H14A 0.9800
C14 H14B 0.9800
C14 H14C 0.9800
C15 H15A 0.9800
C15 H15B 0.9800
C15 H15C 0.9800
C16 C17 1.401(10)
C16 C24 1.404(10)
C17 C21 1.409(11)
C17 C18 1.505(11)
C18 C20 1.523(12)
C18 C19 1.527(11)
C18 H18 1.0000
C19 H19A 0.9800
C19 H19B 0.9800
C19 H19C 0.9800
C20 H20A 0.9800
C20 H20B 0.9800
C20 H20C 0.9800
C21 C22 1.370(12)
C21 H21 0.9500
C22 C23 1.401(12)
C22 H22 0.9500
C23 C24 1.404(10)
C23 H23 0.9500
C24 C25 1.545(11)
C25 C26 1.516(11)
C25 C27 1.528(11)
C25 H25 1.0000
C26 H26A 0.9800
C26 H26B 0.9800
C26 H26C 0.9800
C27 H27A 0.9800
C27 H27B 0.9800
C27 H27C 0.9800
C28 C33 1.354(12)
C28 C29 1.411(12)
C29 C30 1.381(12)
C29 H29 0.9500
C30 C31 1.331(15)
C30 H30 0.9500
C31 C32 1.363(17)
C31 H31 0.9500
C32 C33 1.422(15)
C32 H32 0.9500
C33 H33 0.9500
C34 C38 1.389(16)
C34 C43 1.447(13)
C34 C35 1.513(10)
C35 C37 1.503(11)
C35 C36 1.555(11)
C35 H35 1.0000
C36 H36A 0.9800
C36 H36B 0.9800
C36 H36C 0.9800
C37 H37A 0.9800
C37 H37B 0.9800
C37 H37C 0.9800
C38 C39 1.423(11)
C38 H38 0.9500
C39 C40 1.414(11)
C39 H39 0.9500
C40 C42 1.445(9)
C40 C41 1.487(11)
C41 H41A 0.9800
C41 H41B 0.9800
C41 H41C 0.9800
C42 C43 1.410(11)
C42 H42 0.9500
C43 H43 0.9500
